data_7158519
loop_
_publ_author_name
'Yao, Wen-Bo'
'Xie, Xuan-Sheng'
'Liu, Jun-Nan'
'Xie, Jian-Wu'

_publ_section_title
;
 Diversity-oriented and diastereoselective synthesis of diverse polycyclic
 thieno(2,3-<i>b</i>)-quinoline derivatives using a synergistic strategy.
;
_journal_issue 9
_journal_name_full 'Organic &amp; biomolecular chemistry'
_journal_page_first 1982
_journal_page_last 1993
_journal_paper_doi 10.1039/d2ob00020b
_journal_volume 20
_journal_year 2022
_chemical_formula_moiety 'C3.56 H3.33 N0.22 O0.44 S0.22'
_chemical_formula_sum 'C3.56 H3.33 N0.22 O0.44 S0.22'
_chemical_formula_weight 63.41
_space_group_IT_number 14
_space_group_name_Hall '-P 2yn'
_space_group_name_H-M_alt 'P 1 21/n 1'
_symmetry_cell_setting monoclinic
_symmetry_space_group_name_H-M 'P 1 21/n 1'
_atom_sites_solution_primary direct
_atom_sites_solution_secondary difmap
_audit_creation_method SHELXL-97
_audit_update_record
;
2020-07-02 deposited with the CCDC.	2022-02-10 downloaded from the CCDC.
;
_cell_angle_alpha 90.00
_cell_angle_beta 94.411(11)
_cell_angle_gamma 90.00
_cell_formula_units_Z 18
_cell_length_a 6.5115(13)
_cell_length_b 10.484(2)
_cell_length_c 20.277(4)
_cell_measurement_reflns_used 7632
_cell_measurement_temperature 296(2)
_cell_measurement_theta_max 23.34
_cell_measurement_theta_min 2.80
_cell_volume 1380.1(5)
_computing_cell_refinement 'Bruker SMART'
_computing_data_collection 'Bruker SMART'
_computing_data_reduction 'Bruker SAINT'
_computing_molecular_graphics 'Bruker SHELXTL'
_computing_publication_material 'Bruker SHELXTL'
_computing_structure_refinement 'SHELXL-97 (Sheldrick, 1997)'
_computing_structure_solution 'SHELXS-97 (Sheldrick, 1990)'
_diffrn_ambient_temperature 296(2)
_diffrn_measured_fraction_theta_full 0.997
_diffrn_measured_fraction_theta_max 0.998
_diffrn_measurement_device_type 'CCD area detector'
_diffrn_measurement_method 'phi and omega scans'
_diffrn_radiation_monochromator graphite
_diffrn_radiation_source 'fine-focus sealed tube'
_diffrn_radiation_type MoK\a
_diffrn_radiation_wavelength 0.71073
_diffrn_reflns_av_R_equivalents 0.0573
_diffrn_reflns_av_sigmaI/netI 0.0239
_diffrn_reflns_limit_h_max 8
_diffrn_reflns_limit_h_min -8
_diffrn_reflns_limit_k_max 13
_diffrn_reflns_limit_k_min -13
_diffrn_reflns_limit_l_max 26
_diffrn_reflns_limit_l_min -26
_diffrn_reflns_number 44448
_diffrn_reflns_theta_full 27.28
_diffrn_reflns_theta_max 27.28
_diffrn_reflns_theta_min 2.01
_exptl_absorpt_coefficient_mu 0.235
_exptl_absorpt_correction_type none
_exptl_crystal_colour yellow
_exptl_crystal_density_diffrn 1.373
_exptl_crystal_density_method 'not measured'
_exptl_crystal_description block
_exptl_crystal_F_000 600
_exptl_crystal_size_max .32
_exptl_crystal_size_mid .21
_exptl_crystal_size_min .16
_refine_diff_density_max 0.211
_refine_diff_density_min -0.216
_refine_diff_density_rms 0.047
_refine_ls_extinction_coef 0.0206(17)
_refine_ls_extinction_expression Fc^*^=kFc[1+0.001xFc^2^\l^3^/sin(2\q)]^-1/4^
_refine_ls_extinction_method SHELXL
_refine_ls_goodness_of_fit_ref 1.121
_refine_ls_hydrogen_treatment constr
_refine_ls_matrix_type full
_refine_ls_number_parameters 182
_refine_ls_number_reflns 3095
_refine_ls_number_restraints 0
_refine_ls_restrained_S_all 1.121
_refine_ls_R_factor_all 0.0619
_refine_ls_R_factor_gt 0.0479
_refine_ls_shift/su_max 0.000
_refine_ls_shift/su_mean 0.000
_refine_ls_structure_factor_coef Fsqd
_refine_ls_weighting_details 'calc w=1/[\s^2^(Fo^2^)+(0.0431P)^2^+0.4978P] where P=(Fo^2^+2Fc^2^)/3'
_refine_ls_weighting_scheme calc
_refine_ls_wR_factor_gt 0.1027
_refine_ls_wR_factor_ref 0.1113
_reflns_number_gt 2544
_reflns_number_total 3095
_reflns_threshold_expression >2sigma(I)
_cod_data_source_file d2ob00020b2.cif
_cod_data_source_block 5ca
_cod_depositor_comments
;
The following automatic conversions were performed:

data item '_symmetry_cell_setting' value 'Monoclinic' was changed to
'monoclinic' in accordance with the
/home/data/users/saulius/crontab/automatic-downloads/rss-feeds/RSC/lib/dictionaries/cif_core.dic
dictionary named 'cif_core.dic' version 2.4.2 last updated on
2011-04-26.

Automatic conversion script
Id: cif_fix_values 7556 2019-12-06 15:28:31Z antanas 

 Adding full bibliography for 7158516--7158520.cif.
;
_cod_original_sg_symbol_H-M P2(1)/n
_cod_database_code 7158519

loop_
_symmetry_equiv_pos_as_xyz
'x, y, z'
'-x+1/2, y+1/2, -z+1/2'
'-x, -y, -z'
'x-1/2, -y-1/2, z-1/2'

loop_
_atom_site_label
_atom_site_type_symbol
_atom_site_fract_x
_atom_site_fract_y
_atom_site_fract_z
_atom_site_U_iso_or_equiv
_atom_site_adp_type
_atom_site_occupancy
_atom_site_symmetry_multiplicity
_atom_site_calc_flag
_atom_site_refinement_flags
_atom_site_disorder_assembly
_atom_site_disorder_group
S1 S 0.83189(8) 0.60095(4) 0.05322(3) 0.04557(17) Uani 1 1 d . . .
N1 N 1.1776(2) 0.60488(14) 0.13549(8) 0.0425(4) Uani 1 1 d . . .
O2 O 0.73842(19) 0.97166(12) 0.08530(6) 0.0424(3) Uani 1 1 d . . .
H2A H 0.8246 0.9991 0.0615 0.064 Uiso 1 1 calc R . .
O1 O 1.01561(19) 0.87142(12) -0.00903(7) 0.0430(3) Uani 1 1 d . . .
C2 C 0.7645(3) 0.83925(17) 0.09347(9) 0.0360(4) Uani 1 1 d . . .
H2B H 0.6591 0.8115 0.1224 0.043 Uiso 1 1 calc R . .
C3 C 0.9681(3) 0.79721(17) 0.12650(8) 0.0349(4) Uani 1 1 d . . .
C16 C 0.8686(2) 0.80306(16) -0.02365(9) 0.0342(4) Uani 1 1 d . . .
C1 C 0.7293(2) 0.76064(16) 0.02932(9) 0.0343(4) Uani 1 1 d . . .
C4 C 1.1017(3) 0.86272(18) 0.16834(9) 0.0402(4) Uani 1 1 d . . .
H4A H 1.0756 0.9472 0.1790 0.048 Uiso 1 1 calc R . .
C5 C 1.2827(3) 0.80011(19) 0.19568(9) 0.0419(4) Uani 1 1 d . . .
C11 C 1.0164(3) 0.66898(17) 0.11141(9) 0.0362(4) Uani 1 1 d . . .
C12 C 0.5022(3) 0.7560(2) 0.00330(10) 0.0472(5) Uani 1 1 d . . .
H12A H 0.4262 0.7074 0.0340 0.057 Uiso 1 1 calc R . .
H12B H 0.4476 0.8421 0.0020 0.057 Uiso 1 1 calc R . .
C9 C 1.4913(3) 0.6074(2) 0.20580(11) 0.0543(5) Uani 1 1 d . . .
H9A H 1.5135 0.5227 0.1948 0.065 Uiso 1 1 calc R . .
C10 C 1.3124(3) 0.67081(19) 0.17879(9) 0.0412(4) Uani 1 1 d . . .
C15 C 0.8198(3) 0.7553(2) -0.09283(10) 0.0493(5) Uani 1 1 d . . .
H15A H 0.8627 0.6670 -0.0955 0.059 Uiso 1 1 calc R . .
H15B H 0.8972 0.8046 -0.1230 0.059 Uiso 1 1 calc R . .
C14 C 0.5910(3) 0.7652(2) -0.11425(11) 0.0593(6) Uani 1 1 d . . .
H14A H 0.5508 0.8542 -0.1170 0.071 Uiso 1 1 calc R . .
H14B H 0.5641 0.7273 -0.1577 0.071 Uiso 1 1 calc R . .
C6 C 1.4319(3) 0.8612(2) 0.23909(10) 0.0530(5) Uani 1 1 d . . .
H6A H 1.4136 0.9461 0.2507 0.064 Uiso 1 1 calc R . .
C7 C 1.6026(3) 0.7968(3) 0.26416(11) 0.0613(6) Uani 1 1 d . . .
H7A H 1.7004 0.8383 0.2923 0.074 Uiso 1 1 calc R . .
C8 C 1.6314(3) 0.6693(3) 0.24780(11) 0.0613(6) Uani 1 1 d . . .
H8A H 1.7473 0.6259 0.2657 0.074 Uiso 1 1 calc R . .
C13 C 0.4659(3) 0.6971(2) -0.06514(12) 0.0595(6) Uani 1 1 d . . .
H13A H 0.5042 0.6077 -0.0632 0.071 Uiso 1 1 calc R . .
H13B H 0.3207 0.7025 -0.0797 0.071 Uiso 1 1 calc R . .

loop_
_atom_site_aniso_label
_atom_site_aniso_U_11
_atom_site_aniso_U_22
_atom_site_aniso_U_33
_atom_site_aniso_U_23
_atom_site_aniso_U_13
_atom_site_aniso_U_12
S1 0.0452(3) 0.0297(2) 0.0610(3) 0.0024(2) -0.0007(2) -0.00521(19)
N1 0.0428(9) 0.0361(8) 0.0487(9) 0.0098(7) 0.0048(7) 0.0028(7)
O2 0.0435(7) 0.0349(7) 0.0506(8) 0.0024(6) 0.0142(6) 0.0088(5)
O1 0.0383(7) 0.0423(7) 0.0496(8) -0.0003(6) 0.0113(6) -0.0089(6)
C2 0.0344(9) 0.0347(9) 0.0405(10) 0.0036(8) 0.0129(7) 0.0027(7)
C3 0.0365(9) 0.0358(9) 0.0335(9) 0.0041(7) 0.0094(7) 0.0020(7)
C16 0.0306(8) 0.0307(9) 0.0421(10) 0.0014(7) 0.0072(7) 0.0032(7)
C1 0.0291(8) 0.0330(9) 0.0415(10) 0.0031(7) 0.0067(7) -0.0003(7)
C4 0.0453(10) 0.0394(10) 0.0367(10) -0.0025(8) 0.0078(8) 0.0033(8)
C5 0.0419(10) 0.0533(12) 0.0310(9) 0.0047(8) 0.0069(7) 0.0002(9)
C11 0.0372(9) 0.0314(9) 0.0406(10) 0.0075(7) 0.0074(7) -0.0008(7)
C12 0.0274(9) 0.0587(12) 0.0559(12) 0.0018(10) 0.0048(8) -0.0030(8)
C9 0.0500(12) 0.0588(13) 0.0540(12) 0.0204(10) 0.0036(10) 0.0089(10)
C10 0.0393(10) 0.0473(11) 0.0375(10) 0.0137(8) 0.0062(7) 0.0022(8)
C15 0.0505(11) 0.0548(12) 0.0437(11) -0.0076(9) 0.0103(9) -0.0022(9)
C14 0.0566(13) 0.0726(16) 0.0476(12) -0.0116(11) -0.0037(10) 0.0020(11)
C6 0.0520(12) 0.0678(14) 0.0389(11) -0.0036(10) 0.0021(9) -0.0041(10)
C7 0.0501(12) 0.0933(19) 0.0396(11) 0.0070(12) -0.0023(9) -0.0081(12)
C8 0.0441(12) 0.0872(19) 0.0515(13) 0.0239(13) -0.0033(10) 0.0051(12)
C13 0.0389(11) 0.0683(15) 0.0697(15) -0.0105(12) -0.0057(10) -0.0079(10)

loop_
_atom_type_symbol
_atom_type_description
_atom_type_scat_dispersion_real
_atom_type_scat_dispersion_imag
_atom_type_scat_source
C C 0.0033 0.0016 'International Tables Vol C Tables 4.2.6.8 and 6.1.1.4'
H H 0.0000 0.0000 'International Tables Vol C Tables 4.2.6.8 and 6.1.1.4'
N N 0.0061 0.0033 'International Tables Vol C Tables 4.2.6.8 and 6.1.1.4'
O O 0.0106 0.0060 'International Tables Vol C Tables 4.2.6.8 and 6.1.1.4'
S S 0.1246 0.1234 'International Tables Vol C Tables 4.2.6.8 and 6.1.1.4'

loop_
_geom_angle_atom_site_label_1
_geom_angle_atom_site_label_2
_geom_angle_atom_site_label_3
_geom_angle
_geom_angle_site_symmetry_1
_geom_angle_site_symmetry_3
_geom_angle_publ_flag
C11 S1 C1 91.31(8) . . ?
C11 N1 C10 115.68(16) . . ?
O2 C2 C3 115.82(15) . . ?
O2 C2 C1 114.79(14) . . ?
C3 C2 C1 106.71(14) . . ?
C4 C3 C11 118.24(16) . . ?
C4 C3 C2 129.18(17) . . ?
C11 C3 C2 112.56(15) . . ?
O1 C16 C15 122.11(16) . . ?
O1 C16 C1 120.05(16) . . ?
C15 C16 C1 117.82(15) . . ?
C16 C1 C12 112.18(15) . . ?
C16 C1 C2 112.37(14) . . ?
C12 C1 C2 112.60(14) . . ?
C16 C1 S1 103.04(11) . . ?
C12 C1 S1 112.35(13) . . ?
C2 C1 S1 103.59(12) . . ?
C3 C4 C5 118.86(17) . . ?
C6 C5 C10 118.99(18) . . ?
C6 C5 C4 122.84(19) . . ?
C10 C5 C4 118.17(17) . . ?
N1 C11 C3 126.20(17) . . ?
N1 C11 S1 121.74(14) . . ?
C3 C11 S1 112.05(13) . . ?
C13 C12 C1 113.92(16) . . ?
C8 C9 C10 120.7(2) . . ?
N1 C10 C9 118.45(19) . . ?
N1 C10 C5 122.81(16) . . ?
C9 C10 C5 118.71(19) . . ?
C16 C15 C14 112.11(16) . . ?
C13 C14 C15 110.17(19) . . ?
C7 C6 C5 120.6(2) . . ?
C6 C7 C8 120.4(2) . . ?
C9 C8 C7 120.6(2) . . ?
C14 C13 C12 110.80(18) . . ?

loop_
_geom_bond_atom_site_label_1
_geom_bond_atom_site_label_2
_geom_bond_distance
_geom_bond_site_symmetry_2
_geom_bond_publ_flag
S1 C11 1.7683(19) . ?
S1 C1 1.8532(18) . ?
N1 C11 1.308(2) . ?
N1 C10 1.379(3) . ?
O2 C2 1.407(2) . ?
O1 C16 1.214(2) . ?
C2 C3 1.505(2) . ?
C2 C1 1.542(3) . ?
C3 C4 1.354(3) . ?
C3 C11 1.419(2) . ?
C16 C15 1.500(3) . ?
C16 C1 1.525(2) . ?
C1 C12 1.532(2) . ?
C4 C5 1.423(3) . ?
C5 C6 1.414(3) . ?
C5 C10 1.415(3) . ?
C12 C13 1.521(3) . ?
C9 C8 1.363(3) . ?
C9 C10 1.414(3) . ?
C15 C14 1.523(3) . ?
C14 C13 1.513(3) . ?
C6 C7 1.366(3) . ?
C7 C8 1.393(4) . ?
